data_1567905
loop_
_publ_author_name
'Li, Teng'
'Lightfoot, Philip'

_publ_section_title
;
 Layered Hybrid iron Fluorides
;
_journal_issue 10
_journal_name_full Crystals
_journal_page_first 1443
_journal_paper_doi 10.3390/cryst12101443
_journal_volume 12
_journal_year 2022
_chemical_formula_sum 'C4 H14 F5 Fe N2 O'
_chemical_formula_weight 257.02
_space_group_crystal_system monoclinic
_space_group_IT_number 14
_space_group_name_Hall '-P 2yn'
_space_group_name_H-M_alt 'P 1 21/n 1'
_atom_sites_solution_hydrogens mixed
_atom_sites_solution_primary 'dual - dual-space method e.g. SHELXD'
_atom_sites_solution_secondary 'dual - dual-space method e.g. SHELXD'
_audit_creation_method SHELXL-2018/3
_cell_angle_alpha 90
_cell_angle_beta 91.553(6)
_cell_angle_gamma 90
_cell_formula_units_Z 4
_cell_length_a 11.4695(8)
_cell_length_b 5.8774(4)
_cell_length_c 13.6090(10)
_cell_measurement_reflns_used 986
_cell_measurement_temperature 173(2)
_cell_measurement_theta_max 27.5
_cell_measurement_theta_min 1.5
_cell_volume 917.06(11)
_computing_cell_refinement
;
CrystalClear-SM Expert 2.1 b45 (Rigaku, 2015)
;
_computing_data_collection
;
CrystalClear-SM Expert 2.1 b45 (Rigaku, 2015)
;
_computing_data_reduction
;
CrystalClear-SM Expert 2.1 b45 (Rigaku, 2015)
;
_computing_molecular_graphics 'Ortep for Windows (Farrugia, 2012)'
_computing_publication_material 'WinGX publication routines (Farrugia, 2012)'
_computing_structure_refinement 'SHELXL-2018/3 (Sheldrick, 2018)'
_computing_structure_solution 'SHELXT 2018/2 (Sheldrick, 2018)'
_diffrn_ambient_temperature 173(2)
_diffrn_detector_area_resol_mean 13.6612
_diffrn_measured_fraction_theta_full 0.987
_diffrn_measured_fraction_theta_max 0.987
_diffrn_measurement_device
;
SCXMini: Fixed Chi 2 circle
;
_diffrn_measurement_device_type
;
Rigaku Mercury2 (2x2 bin mode)
;
_diffrn_measurement_method 'profile data from \w-scans'
_diffrn_radiation_type MoK\a
_diffrn_radiation_wavelength 0.71075
_diffrn_reflns_av_R_equivalents 0.0403
_diffrn_reflns_av_unetI/netI 0.0270
_diffrn_reflns_Laue_measured_fraction_full 0.987
_diffrn_reflns_Laue_measured_fraction_max 0.987
_diffrn_reflns_limit_h_max 13
_diffrn_reflns_limit_h_min -13
_diffrn_reflns_limit_k_max 6
_diffrn_reflns_limit_k_min -6
_diffrn_reflns_limit_l_max 16
_diffrn_reflns_limit_l_min -16
_diffrn_reflns_number 7243
_diffrn_reflns_point_group_measured_fraction_full 0.987
_diffrn_reflns_point_group_measured_fraction_max 0.987
_diffrn_reflns_theta_full 24.999
_diffrn_reflns_theta_max 24.999
_diffrn_reflns_theta_min 3.554
_diffrn_source 'Sealed Tube'
_exptl_absorpt_coefficient_mu 1.690
_exptl_absorpt_correction_T_max 1.000
_exptl_absorpt_correction_T_min 0.711
_exptl_absorpt_correction_type multi-scan
_exptl_absorpt_process_details 'REQAB (Rigaku, 1998)'
_exptl_crystal_colour colourless
_exptl_crystal_density_diffrn 1.862
_exptl_crystal_density_method 'not measured'
_exptl_crystal_description chip
_exptl_crystal_F_000 524
_exptl_crystal_size_max 0.29
_exptl_crystal_size_mid 0.11
_exptl_crystal_size_min 0.10
_refine_diff_density_max 0.718
_refine_diff_density_min -0.564
_refine_diff_density_rms 0.069
_refine_ls_extinction_method none
_refine_ls_goodness_of_fit_ref 1.045
_refine_ls_hydrogen_treatment constr
_refine_ls_matrix_type full
_refine_ls_number_parameters 118
_refine_ls_number_reflns 1588
_refine_ls_number_restraints 0
_refine_ls_restrained_S_all 1.045
_refine_ls_R_factor_all 0.0275
_refine_ls_R_factor_gt 0.0250
_refine_ls_shift/su_max 0.001
_refine_ls_shift/su_mean 0.000
_refine_ls_structure_factor_coef Fsqd
_refine_ls_weighting_details 'w=1/[\s^2^(Fo^2^)+(0.0523P)^2^+0.4531P] where P=(Fo^2^+2Fc^2^)/3'
_refine_ls_weighting_scheme calc
_refine_ls_wR_factor_gt 0.0756
_refine_ls_wR_factor_ref 0.0769
_reflns_Friedel_coverage 0.000
_reflns_number_gt 1454
_reflns_number_total 1588
_reflns_threshold_expression 'I > 2\s(I)'
_cod_data_source_file 3.cif
_cod_data_source_block shelx
_cod_depositor_comments
;
The following automatic conversions were performed:

data item '_exptl_absorpt_correction_type' value 'Multi-scan' was
changed to 'multi-scan' in accordance with the
/home/data/users/saulius/crontab/automatic-downloads/current/MDPI/lib/dictionaries/cif_core.dic
dictionary named 'cif_core.dic' version 2.4.2 last updated on
2011-04-26.

Automatic conversion script
Id: cif_fix_values 7556 2019-12-06 15:28:31Z antanas 
;
_cod_original_sg_symbol_H-M 'P 21/n'
_cod_database_code 1567905
_shelx_shelxl_version_number 2018/3
_shelx_space_group_comment
;
The symmetry employed for this shelxl refinement is uniquely defined
by the following loop, which should always be used as a source of
symmetry information in preference to the above space-group names.
They are only intended as comments.
;

loop_
_space_group_symop_operation_xyz
'x, y, z'
'-x+1/2, y+1/2, -z+1/2'
'-x, -y, -z'
'x-1/2, -y-1/2, z-1/2'

loop_
_atom_site_label
_atom_site_type_symbol
_atom_site_fract_x
_atom_site_fract_y
_atom_site_fract_z
_atom_site_U_iso_or_equiv
_atom_site_adp_type
_atom_site_occupancy
_atom_site_site_symmetry_order
_atom_site_calc_flag
_atom_site_refinement_flags_posn
_atom_site_refinement_flags_adp
_atom_site_refinement_flags_occupancy
_atom_site_disorder_assembly
_atom_site_disorder_group
Fe1 Fe 0.36336(2) 0.58180(4) 0.74671(2) 0.00912(14) Uani 1 1 d . . . . .
F1 F 0.34475(11) 0.5171(2) 0.60992(8) 0.0165(3) Uani 1 1 d . . . . .
F2 F 0.48784(10) 0.3658(2) 0.76017(9) 0.0182(3) Uani 1 1 d . . . . .
F3 F 0.36531(11) 0.6393(2) 0.88400(9) 0.0177(3) Uani 1 1 d . . . . .
F4 F 0.24067(11) 0.8165(2) 0.72895(9) 0.0208(3) Uani 1 1 d . . . . .
F5 F 0.47440(10) 0.8150(2) 0.72347(9) 0.0189(3) Uani 1 1 d . . . . .
N1 N 0.44098(17) 0.1154(3) 0.57677(13) 0.0178(4) Uani 1 1 d . . . . .
H1A H 0.407351 0.239700 0.600362 0.021 Uiso 1 1 calc R U . . .
H1B H 0.436771 0.006576 0.622010 0.021 Uiso 1 1 calc R U . . .
N2 N 0.45426(17) 1.0618(3) 0.90574(13) 0.0198(4) Uani 1 1 d . . . . .
H2A H 0.443664 1.162816 0.857601 0.024 Uiso 1 1 calc R U . . .
H2B H 0.419908 0.932542 0.886961 0.024 Uiso 1 1 calc R U . . .
C1 C 0.5653(2) 0.1646(4) 0.55782(16) 0.0209(5) Uani 1 1 d . . . . .
H1C H 0.605301 0.206314 0.618878 0.025 Uiso 1 1 calc R U . . .
H1D H 0.570390 0.291849 0.512767 0.025 Uiso 1 1 calc R U . . .
C2 C 0.3767(2) 0.0413(4) 0.48570(17) 0.0216(5) Uani 1 1 d . . . . .
H2C H 0.375383 0.164377 0.438180 0.026 Uiso 1 1 calc R U . . .
H2D H 0.296789 0.004626 0.501016 0.026 Uiso 1 1 calc R U . . .
C3 C 0.5810(2) 1.0212(4) 0.92178(17) 0.0236(5) Uani 1 1 d . . . . .
H3A H 0.619725 1.163557 0.937978 0.028 Uiso 1 1 calc R U . . .
H3B H 0.613888 0.962467 0.861962 0.028 Uiso 1 1 calc R U . . .
C4 C 0.3988(2) 1.1471(4) 0.99570(17) 0.0227(5) Uani 1 1 d . . . . .
H4A H 0.315765 1.167004 0.983311 0.027 Uiso 1 1 calc R U . . .
H4B H 0.431906 1.293419 1.014016 0.027 Uiso 1 1 calc R U . . .
O1S O 0.7135(2) 0.5306(6) 0.7692(2) 0.0815(9) Uani 1 1 d . . . . .
H1S H 0.644511 0.493630 0.768954 0.098 Uiso 1 1 d R U . . .
H1Q H 0.713549 0.692709 0.735728 0.098 Uiso 1 1 d R U . . .

loop_
_atom_site_aniso_label
_atom_site_aniso_U_11
_atom_site_aniso_U_22
_atom_site_aniso_U_33
_atom_site_aniso_U_23
_atom_site_aniso_U_13
_atom_site_aniso_U_12
Fe1 0.0100(2) 0.0073(2) 0.0100(2) 0.00028(9) 0.00078(12) 0.00008(10)
F1 0.0230(7) 0.0157(6) 0.0108(6) -0.0004(5) -0.0002(5) 0.0039(5)
F2 0.0160(6) 0.0179(6) 0.0207(6) 0.0034(5) 0.0020(5) 0.0060(5)
F3 0.0244(7) 0.0169(6) 0.0116(6) -0.0011(5) 0.0001(5) -0.0041(5)
F4 0.0223(7) 0.0178(6) 0.0222(7) -0.0013(5) 0.0002(5) 0.0109(5)
F5 0.0198(6) 0.0172(7) 0.0197(6) 0.0035(5) 0.0009(5) -0.0082(5)
N1 0.0261(11) 0.0131(9) 0.0145(9) -0.0012(7) 0.0073(7) 0.0035(7)
N2 0.0297(11) 0.0150(9) 0.0143(9) 0.0017(7) -0.0083(8) -0.0026(7)
C1 0.0254(12) 0.0181(11) 0.0193(11) -0.0049(9) 0.0040(9) -0.0033(9)
C2 0.0191(11) 0.0234(11) 0.0224(12) -0.0024(9) 0.0022(9) 0.0025(9)
C3 0.0238(12) 0.0267(12) 0.0207(12) -0.0040(10) 0.0062(9) -0.0050(10)
C4 0.0203(12) 0.0201(11) 0.0274(13) -0.0065(10) -0.0054(9) 0.0045(9)
O1S 0.0213(12) 0.124(2) 0.099(2) -0.027(2) 0.0007(13) -0.0030(14)

loop_
_atom_type_symbol
_atom_type_description
_atom_type_scat_dispersion_real
_atom_type_scat_dispersion_imag
_atom_type_scat_source
Fe Fe 0.3463 0.8444 'International Tables Vol C Tables 4.2.6.8 and 6.1.1.4'
F F 0.0171 0.0103 'International Tables Vol C Tables 4.2.6.8 and 6.1.1.4'
C C 0.0033 0.0016 'International Tables Vol C Tables 4.2.6.8 and 6.1.1.4'
N N 0.0061 0.0033 'International Tables Vol C Tables 4.2.6.8 and 6.1.1.4'
O O 0.0106 0.0060 'International Tables Vol C Tables 4.2.6.8 and 6.1.1.4'
H H 0.0000 0.0000 'International Tables Vol C Tables 4.2.6.8 and 6.1.1.4'

loop_
_geom_angle_atom_site_label_1
_geom_angle_atom_site_label_2
_geom_angle_atom_site_label_3
_geom_angle
_geom_angle_site_symmetry_1
_geom_angle_site_symmetry_3
_geom_angle_publ_flag
F3 Fe1 F5 92.59(5) . . ?
F3 Fe1 F1 174.10(5) . . ?
F5 Fe1 F1 92.24(5) . . ?
F3 Fe1 F2 92.01(5) . . ?
F5 Fe1 F2 89.59(6) . . ?
F1 Fe1 F2 91.41(5) . . ?
F3 Fe1 F4 89.17(5) . . ?
F5 Fe1 F4 87.39(5) . . ?
F1 Fe1 F4 87.67(5) . . ?
F2 Fe1 F4 176.81(5) . . ?
F3 Fe1 F4 88.10(5) . 2_546 ?
F5 Fe1 F4 174.62(5) . 2_546 ?
F1 Fe1 F4 87.40(5) . 2_546 ?
F2 Fe1 F4 85.05(5) . 2_546 ?
F4 Fe1 F4 97.953(16) . 2_546 ?
Fe1 F4 Fe1 161.71(7) . 2_556 ?
C1 N1 C2 111.60(17) . . ?
C1 N1 H1A 109.3 . . ?
C2 N1 H1A 109.3 . . ?
C1 N1 H1B 109.3 . . ?
C2 N1 H1B 109.3 . . ?
H1A N1 H1B 108.0 . . ?
C4 N2 C3 111.93(17) . . ?
C4 N2 H2A 109.2 . . ?
C3 N2 H2A 109.2 . . ?
C4 N2 H2B 109.2 . . ?
C3 N2 H2B 109.2 . . ?
H2A N2 H2B 107.9 . . ?
N1 C1 C2 110.35(18) . 3_656 ?
N1 C1 H1C 109.6 . . ?
C2 C1 H1C 109.6 3_656 . ?
N1 C1 H1D 109.6 . . ?
C2 C1 H1D 109.6 3_656 . ?
H1C C1 H1D 108.1 . . ?
N1 C2 C1 110.32(19) . 3_656 ?
N1 C2 H2C 109.6 . . ?
C1 C2 H2C 109.6 3_656 . ?
N1 C2 H2D 109.6 . . ?
C1 C2 H2D 109.6 3_656 . ?
H2C C2 H2D 108.1 . . ?
N2 C3 C4 110.18(18) . 3_677 ?
N2 C3 H3A 109.6 . . ?
C4 C3 H3A 109.6 3_677 . ?
N2 C3 H3B 109.6 . . ?
C4 C3 H3B 109.6 3_677 . ?
H3A C3 H3B 108.1 . . ?
N2 C4 C3 109.41(18) . 3_677 ?
N2 C4 H4A 109.8 . . ?
C3 C4 H4A 109.8 3_677 . ?
N2 C4 H4B 109.8 . . ?
C3 C4 H4B 109.8 3_677 . ?
H4A C4 H4B 108.2 . . ?
H1S O1S H1Q 104.4 . . ?

loop_
_geom_bond_atom_site_label_1
_geom_bond_atom_site_label_2
_geom_bond_distance
_geom_bond_site_symmetry_2
_geom_bond_publ_flag
Fe1 F3 1.8983(12) . ?
Fe1 F5 1.9033(12) . ?
Fe1 F1 1.9063(12) . ?
Fe1 F2 1.9156(12) . ?
Fe1 F4 1.9806(12) . ?
Fe1 F4 1.9966(12) 2_546 ?
N1 C1 1.484(3) . ?
N1 C2 1.490(3) . ?
N1 H1A 0.8900 . ?
N1 H1B 0.8900 . ?
N2 C4 1.482(3) . ?
N2 C3 1.483(3) . ?
N2 H2A 0.8900 . ?
N2 H2B 0.8900 . ?
C1 C2 1.510(3) 3_656 ?
C1 H1C 0.9700 . ?
C1 H1D 0.9700 . ?
C2 H2C 0.9700 . ?
C2 H2D 0.9700 . ?
C3 C4 1.510(3) 3_677 ?
C3 H3A 0.9700 . ?
C3 H3B 0.9700 . ?
C4 H4A 0.9700 . ?
C4 H4B 0.9700 . ?
O1S H1S 0.8207 . ?
O1S H1Q 1.0558 . ?
